data_4069251
loop_
_publ_author_name
'Danila, Ion'
'Biaso, Fr\'ed\'eric'
'Sidorenkova, Helena'
'Geoffroy, Michel'
'Fourmigu\'e, Marc'
'Levillain, E.'
'Avarvari, Narcis'

_publ_section_title
;
 Rigid Bis(tetrathiafulvalenes) Doubly Bridged by Phosphino Groups and
 Derivatives: Synthesis and Intramolecular Mixed Valence State
;
_journal_issue 13
_journal_name_full Organometallics
_journal_page_first 3691
_journal_paper_doi 10.1021/om900107y
_journal_volume 28
_journal_year 2009
_chemical_formula_moiety C28H22P2S10
_chemical_formula_sum 'C28 H22 O2 P2 S10'
_chemical_formula_weight 773.00
_chemical_name_common trans-(o-DMTTF)2(PSPh)2
_chemical_name_systematic
;
 ?
;
_space_group_IT_number 15
_symmetry_cell_setting monoclinic
_symmetry_space_group_name_Hall '-C 2yc'
_symmetry_space_group_name_H-M 'C 1 2/c 1'
_atom_sites_solution_hydrogens geom
_atom_sites_solution_primary direct
_atom_sites_solution_secondary difmap
_audit_creation_method SHELXL-97
_cell_angle_alpha 90.00
_cell_angle_beta 107.501(8)
_cell_angle_gamma 90.00
_cell_formula_units_Z 8
_cell_length_a 46.8281(9)
_cell_length_b 10.7262(11)
_cell_length_c 15.665(3)
_cell_measurement_reflns_used 182
_cell_measurement_temperature 293(2)
_cell_measurement_theta_max 17.6
_cell_measurement_theta_min 4.6
_cell_volume 7504.1(17)
_computing_cell_refinement 'Dirax/lsq (Duisenberg & Schreurs, 1989-2000)'
_computing_data_collection KappaCCD
_computing_data_reduction 'Denzo and Scalepak'
_computing_structure_refinement 'SHELXL-97 (Sheldrick, 1997)'
_computing_structure_solution 'SHELXS-97 (Sheldrick, 1997)'
_diffrn_ambient_temperature 293(2)
_diffrn_measured_fraction_theta_full 0.994
_diffrn_measured_fraction_theta_max 0.994
_diffrn_measurement_device_type area_detector
_diffrn_measurement_method CCD
_diffrn_radiation_monochromator graphite
_diffrn_radiation_source 'fine-focus sealed tube'
_diffrn_radiation_type MoK\a
_diffrn_radiation_wavelength 0.71073
_diffrn_reflns_av_R_equivalents 0.0963
_diffrn_reflns_av_sigmaI/netI 0.1079
_diffrn_reflns_limit_h_max 53
_diffrn_reflns_limit_h_min -53
_diffrn_reflns_limit_k_max 12
_diffrn_reflns_limit_k_min -12
_diffrn_reflns_limit_l_max 15
_diffrn_reflns_limit_l_min -17
_diffrn_reflns_number 31146
_diffrn_reflns_theta_full 24.00
_diffrn_reflns_theta_max 24.00
_diffrn_reflns_theta_min 2.74
_exptl_absorpt_coefficient_mu 0.697
_exptl_absorpt_correction_T_max 1
_exptl_absorpt_correction_T_min 0.795986
_exptl_absorpt_correction_type empirical
_exptl_absorpt_process_details sadabs
_exptl_crystal_colour orange
_exptl_crystal_density_diffrn 1.368
_exptl_crystal_density_meas ?
_exptl_crystal_density_method 'not measured'
_exptl_crystal_description prism
_exptl_crystal_F_000 3168
_exptl_crystal_size_max 0.2
_exptl_crystal_size_mid 0.1
_exptl_crystal_size_min 0.04
_refine_diff_density_max 0.821
_refine_diff_density_min -0.357
_refine_diff_density_rms 0.107
_refine_ls_extinction_method none
_refine_ls_goodness_of_fit_ref 1.037
_refine_ls_hydrogen_treatment constr
_refine_ls_matrix_type full
_refine_ls_number_parameters 373
_refine_ls_number_reflns 5855
_refine_ls_number_restraints 0
_refine_ls_restrained_S_all 1.037
_refine_ls_R_factor_all 0.1470
_refine_ls_R_factor_gt 0.0677
_refine_ls_shift/su_max 0.000
_refine_ls_shift/su_mean 0.000
_refine_ls_structure_factor_coef Fsqd
_refine_ls_weighting_details 'calc w=1/[\s^2^(Fo^2^)+(0.1205P)^2^+0.0000P] where P=(Fo^2^+2Fc^2^)/3'
_refine_ls_weighting_scheme calc
_refine_ls_wR_factor_gt 0.1809
_refine_ls_wR_factor_ref 0.2138
_reflns_number_gt 3213
_reflns_number_total 5855
_reflns_threshold_expression >2sigma(I)
_cod_data_source_file om900107y_si_002.cif
_cod_data_source_block trans-2
_cod_depositor_comments
;
The following automatic conversions were performed:

'_exptl_crystal_density_meas' value 'not measured' was changed to '?'
- the value is perceived as not measured.

Automatic conversion script
Id: cif_fix_values 3008 2015-01-20 13:52:24Z robertas 
;
_cod_original_cell_volume 7503.9(16)
_cod_original_sg_symbol_H-M C12/c1
_cod_database_code 4069251

loop_
_symmetry_equiv_pos_as_xyz
'x, y, z'
'-x, y, -z+1/2'
'x+1/2, y+1/2, z'
'-x+1/2, y+1/2, -z+1/2'
'-x, -y, -z'
'x, -y, z-1/2'
'-x+1/2, -y+1/2, -z'
'x+1/2, -y+1/2, z-1/2'

loop_
_atom_site_label
_atom_site_type_symbol
_atom_site_fract_x
_atom_site_fract_y
_atom_site_fract_z
_atom_site_U_iso_or_equiv
_atom_site_adp_type
_atom_site_occupancy
_atom_site_symmetry_multiplicity
_atom_site_calc_flag
_atom_site_refinement_flags
P1 P 0.11717(4) 1.26490(16) 0.21261(12) 0.0364(5) Uani 1 1 d .
P2 P 0.13581(4) 0.96304(16) 0.15736(11) 0.0353(5) Uani 1 1 d .
S5 S 0.06933(4) 0.92585(16) 0.08951(12) 0.0426(5) Uani 1 1 d .
S8 S 0.05358(4) 1.18407(16) 0.11824(13) 0.0429(5) Uani 1 1 d .
S7 S -0.01244(4) 1.0902(2) 0.12249(13) 0.0543(6) Uani 1 1 d .
S1 S 0.18153(4) 1.32673(19) 0.22382(15) 0.0608(6) Uani 1 1 d .
S4 S 0.19717(4) 1.0725(2) 0.18512(14) 0.0581(6) Uani 1 1 d .
S6 S 0.00476(4) 0.83089(18) 0.10468(14) 0.0549(6) Uani 1 1 d .
S10 S 0.13847(4) 0.87679(19) 0.05098(13) 0.0531(6) Uani 1 1 d .
S9 S 0.11754(5) 1.2902(2) 0.33532(13) 0.0585(6) Uani 1 1 d .
S2 S 0.24767(4) 1.3625(2) 0.36657(15) 0.0647(6) Uani 1 1 d .
S3 S 0.26464(5) 1.1126(2) 0.32303(16) 0.0728(7) Uani 1 1 d .
C5 C 0.29433(18) 1.3699(9) 0.5235(6) 0.079(3) Uani 1 1 d .
H5A H 0.2840 1.4477 0.5211 0.119 Uiso 1 1 calc R
H5B H 0.3146 1.3855 0.5239 0.119 Uiso 1 1 calc R
H5C H 0.2945 1.3258 0.5769 0.119 Uiso 1 1 calc R
C17 C 0.10623(15) 1.3970(6) 0.1384(5) 0.0467(19) Uani 1 1 d .
C18 C 0.10988(18) 1.3979(8) 0.0562(6) 0.066(2) Uani 1 1 d .
H18 H 0.1192 1.3310 0.0379 0.079 Uiso 1 1 calc R
C22 C 0.0922(2) 1.4955(8) 0.1644(7) 0.091(3) Uani 1 1 d .
H22 H 0.0901 1.4970 0.2216 0.109 Uiso 1 1 calc R
C19 C 0.0999(2) 1.4963(10) -0.0005(7) 0.089(3) Uani 1 1 d .
H19 H 0.1025 1.4955 -0.0571 0.106 Uiso 1 1 calc R
C20 C 0.0866(3) 1.5937(11) 0.0249(11) 0.116(4) Uani 1 1 d .
H20 H 0.0809 1.6621 -0.0129 0.139 Uiso 1 1 calc R
C21 C 0.0812(3) 1.5935(11) 0.1055(11) 0.139(5) Uani 1 1 d .
H21 H 0.0703 1.6576 0.1209 0.167 Uiso 1 1 calc R
C11 C 0.01551(14) 0.9868(6) 0.1116(4) 0.0398(17) Uani 1 1 d .
C10 C 0.04220(13) 1.0282(6) 0.1064(4) 0.0359(16) Uani 1 1 d .
C16 C 0.09190(13) 1.1449(6) 0.1553(4) 0.0301(15) Uani 1 1 d .
C23 C 0.14436(14) 0.8704(6) 0.2573(5) 0.0403(17) Uani 1 1 d .
C9 C 0.09913(12) 1.0275(6) 0.1415(4) 0.0303(15) Uani 1 1 d .
C3 C 0.23694(16) 1.2263(7) 0.3014(5) 0.052(2) Uani 1 1 d .
C12 C -0.02881(16) 0.8563(10) 0.1313(5) 0.062(2) Uani 1 1 d .
C26 C 0.1576(2) 0.7246(10) 0.4103(7) 0.088(3) Uani 1 1 d .
H26 H 0.1620 0.6751 0.4614 0.106 Uiso 1 1 calc R
C8 C 0.15933(13) 1.0999(7) 0.1841(4) 0.0380(17) Uani 1 1 d .
C15 C -0.03677(15) 0.9713(10) 0.1387(5) 0.057(2) Uani 1 1 d .
C14 C -0.06486(16) 1.0174(11) 0.1560(6) 0.097(4) Uani 1 1 d .
H14A H -0.0648 1.1069 0.1569 0.145 Uiso 1 1 calc R
H14B H -0.0657 0.9864 0.2127 0.145 Uiso 1 1 calc R
H14C H -0.0820 0.9883 0.1095 0.145 Uiso 1 1 calc R
C4 C 0.27887(17) 1.2937(9) 0.4441(5) 0.060(2) Uani 1 1 d .
C24 C 0.14267(15) 0.9175(7) 0.3371(5) 0.051(2) Uani 1 1 d .
H24 H 0.1366 0.9996 0.3399 0.061 Uiso 1 1 calc R
C6 C 0.31253(18) 1.1003(9) 0.4758(6) 0.089(3) Uani 1 1 d .
H6A H 0.3126 1.0230 0.4450 0.133 Uiso 1 1 calc R
H6B H 0.3106 1.0837 0.5340 0.133 Uiso 1 1 calc R
H6C H 0.3310 1.1438 0.4820 0.133 Uiso 1 1 calc R
C7 C 0.28667(16) 1.1790(9) 0.4233(6) 0.068(2) Uani 1 1 d .
C2 C 0.20980(15) 1.2115(7) 0.2432(5) 0.0484(19) Uani 1 1 d .
C28 C 0.1527(2) 0.7462(9) 0.2536(6) 0.094(3) Uani 1 1 d .
H28 H 0.1540 0.7117 0.2004 0.113 Uiso 1 1 calc R
C27 C 0.1591(3) 0.6750(9) 0.3317(9) 0.125(5) Uani 1 1 d .
H27 H 0.1645 0.5918 0.3300 0.150 Uiso 1 1 calc R
C13 C -0.0467(2) 0.7446(10) 0.1385(7) 0.100(3) Uani 1 1 d .
H13A H -0.0360 0.6707 0.1320 0.150 Uiso 1 1 calc R
H13B H -0.0655 0.7469 0.0922 0.150 Uiso 1 1 calc R
H13C H -0.0501 0.7439 0.1960 0.150 Uiso 1 1 calc R
C1 C 0.15217(14) 1.2144(6) 0.2019(4) 0.0383(17) Uani 1 1 d .
C25 C 0.14991(16) 0.8437(7) 0.4144(5) 0.075(3) Uani 1 1 d .
H25 H 0.1494 0.8776 0.4686 0.089 Uiso 1 1 calc R
O1 O 0.24864(16) 0.2843(7) 0.0750(5) 0.182(9) Uani 0.50 1 d PR
O2 O 0.00637(16) 0.4570(7) 0.1668(5) 0.168(8) Uani 0.50 1 d PR

loop_
_atom_site_aniso_label
_atom_site_aniso_U_11
_atom_site_aniso_U_22
_atom_site_aniso_U_33
_atom_site_aniso_U_23
_atom_site_aniso_U_13
_atom_site_aniso_U_12
P1 0.0340(10) 0.0356(11) 0.0351(11) -0.0031(9) 0.0033(8) -0.0026(9)
P2 0.0285(10) 0.0415(11) 0.0336(10) -0.0049(9) 0.0057(8) 0.0049(8)
S5 0.0287(10) 0.0372(10) 0.0563(12) -0.0116(9) 0.0043(9) 0.0011(8)
S8 0.0284(10) 0.0358(10) 0.0567(12) -0.0023(9) 0.0007(9) 0.0040(8)
S7 0.0385(11) 0.0747(15) 0.0473(12) -0.0102(11) 0.0090(9) 0.0103(10)
S1 0.0367(11) 0.0593(13) 0.0769(15) 0.0037(12) 0.0026(11) -0.0142(10)
S4 0.0269(10) 0.0811(15) 0.0640(14) -0.0134(12) 0.0102(10) -0.0017(10)
S6 0.0422(12) 0.0548(13) 0.0626(14) 0.0000(11) 0.0084(10) -0.0113(10)
S10 0.0512(12) 0.0628(14) 0.0466(12) -0.0178(10) 0.0168(10) 0.0041(10)
S9 0.0628(14) 0.0697(14) 0.0405(12) -0.0141(10) 0.0115(10) -0.0063(11)
S2 0.0456(12) 0.0713(15) 0.0685(15) 0.0024(12) 0.0042(11) -0.0150(11)
S3 0.0416(12) 0.0883(17) 0.0777(17) -0.0116(14) 0.0017(11) 0.0004(12)
C5 0.058(6) 0.103(7) 0.073(6) -0.013(6) 0.016(5) -0.027(5)
C17 0.047(5) 0.034(4) 0.052(5) -0.003(4) 0.005(4) -0.011(4)
C18 0.074(6) 0.059(6) 0.062(6) 0.014(5) 0.016(5) 0.007(5)
C22 0.145(9) 0.043(6) 0.091(7) 0.012(6) 0.047(7) 0.016(6)
C19 0.100(8) 0.079(7) 0.080(7) 0.030(7) 0.016(6) -0.017(7)
C20 0.136(11) 0.054(7) 0.138(12) 0.035(8) 0.014(9) 0.010(7)
C21 0.205(15) 0.062(8) 0.160(13) 0.027(9) 0.072(12) 0.049(8)
C11 0.035(4) 0.046(4) 0.035(4) -0.001(3) 0.004(3) 0.006(3)
C10 0.026(4) 0.039(4) 0.038(4) 0.000(3) 0.003(3) 0.004(3)
C16 0.028(4) 0.028(4) 0.030(4) 0.000(3) 0.003(3) 0.001(3)
C23 0.034(4) 0.039(4) 0.046(5) 0.003(4) 0.009(3) 0.010(3)
C9 0.023(3) 0.039(4) 0.025(4) 0.000(3) 0.002(3) 0.003(3)
C3 0.042(5) 0.063(5) 0.049(5) 0.000(4) 0.009(4) -0.013(4)
C12 0.041(5) 0.095(7) 0.049(5) 0.001(5) 0.012(4) -0.018(5)
C26 0.139(9) 0.073(7) 0.058(6) 0.028(6) 0.039(6) 0.028(6)
C8 0.027(4) 0.053(5) 0.030(4) -0.004(3) 0.002(3) -0.003(3)
C15 0.033(4) 0.104(7) 0.033(4) -0.009(5) 0.009(3) -0.014(5)
C14 0.039(5) 0.197(11) 0.057(6) -0.003(7) 0.019(4) 0.019(6)
C4 0.043(5) 0.086(7) 0.047(5) 0.003(5) 0.004(4) -0.022(5)
C24 0.056(5) 0.049(5) 0.047(5) 0.003(4) 0.016(4) 0.009(4)
C6 0.057(6) 0.098(7) 0.096(8) 0.017(6) 0.000(5) 0.012(6)
C7 0.032(5) 0.086(7) 0.074(6) -0.003(6) -0.005(4) -0.013(5)
C2 0.034(4) 0.061(5) 0.048(5) -0.002(4) 0.010(4) -0.008(4)
C28 0.152(10) 0.068(6) 0.057(6) 0.000(5) 0.023(6) 0.050(7)
C27 0.200(14) 0.061(7) 0.112(10) 0.036(7) 0.044(10) 0.071(8)
C13 0.073(7) 0.135(9) 0.089(7) 0.018(7) 0.020(6) -0.043(7)
C1 0.031(4) 0.041(4) 0.037(4) 0.004(4) 0.001(3) -0.007(3)
C25 0.100(7) 0.068(6) 0.061(6) 0.014(5) 0.031(5) 0.019(6)
O1 0.148(14) 0.38(3) 0.046(8) -0.012(13) 0.062(10) -0.006(16)
O2 0.209(18) 0.049(8) 0.28(2) -0.012(11) 0.126(17) 0.068(10)

loop_
_atom_type_symbol
_atom_type_description
_atom_type_scat_dispersion_real
_atom_type_scat_dispersion_imag
_atom_type_scat_source
C C 0.0033 0.0016 'International Tables Vol C Tables 4.2.6.8 and 6.1.1.4'
H H 0.0000 0.0000 'International Tables Vol C Tables 4.2.6.8 and 6.1.1.4'
P P 0.1023 0.0942 'International Tables Vol C Tables 4.2.6.8 and 6.1.1.4'
S S 0.1246 0.1234 'International Tables Vol C Tables 4.2.6.8 and 6.1.1.4'
O O 0.0106 0.0060 'International Tables Vol C Tables 4.2.6.8 and 6.1.1.4'

loop_
_geom_angle_atom_site_label_1
_geom_angle_atom_site_label_2
_geom_angle_atom_site_label_3
_geom_angle
C1 P1 C16 102.8(3)
C1 P1 C17 105.6(3)
C16 P1 C17 102.9(3)
C1 P1 S9 113.7(2)
C16 P1 S9 113.9(2)
C17 P1 S9 116.4(3)
C23 P2 C9 106.7(3)
C23 P2 C8 106.7(3)
C9 P2 C8 102.1(3)
C23 P2 S10 115.4(2)
C9 P2 S10 111.7(2)
C8 P2 S10 113.2(2)
C10 S5 C9 93.0(3)
C10 S8 C16 93.1(3)
C11 S7 C15 95.1(4)
C2 S1 C1 93.1(3)
C2 S4 C8 92.5(3)
C11 S6 C12 95.7(4)
C4 S2 C3 94.9(4)
C3 S3 C7 95.3(4)
C18 C17 C22 119.2(8)
C18 C17 P1 121.8(6)
C22 C17 P1 118.9(6)
C17 C18 C19 120.6(9)
C17 C22 C21 120.1(10)
C20 C19 C18 120.5(11)
C19 C20 C21 120.6(11)
C20 C21 C22 118.7(11)
C10 C11 S6 124.6(5)
C10 C11 S7 121.7(5)
S6 C11 S7 113.6(4)
C11 C10 S8 124.5(5)
C11 C10 S5 121.8(5)
S8 C10 S5 113.7(3)
C9 C16 S8 117.0(5)
C9 C16 P1 126.5(5)
S8 C16 P1 116.5(3)
C24 C23 C28 118.8(7)
C24 C23 P2 122.2(5)
C28 C23 P2 119.0(6)
C16 C9 S5 116.9(5)
C16 C9 P2 128.1(5)
S5 C9 P2 114.6(3)
C2 C3 S3 123.5(6)
C2 C3 S2 122.7(6)
S3 C3 S2 113.7(4)
C15 C12 C13 125.0(8)
C15 C12 S6 117.8(6)
C13 C12 S6 117.1(8)
C25 C26 C27 120.4(8)
C1 C8 S4 117.6(5)
C1 C8 P2 128.8(5)
S4 C8 P2 113.6(4)
C12 C15 C14 128.0(8)
C12 C15 S7 116.9(6)
C14 C15 S7 115.0(7)
C7 C4 C5 127.3(8)
C7 C4 S2 116.4(6)
C5 C4 S2 116.3(7)
C23 C24 C25 121.0(7)
C4 C7 C6 127.7(8)
C4 C7 S3 117.3(6)
C6 C7 S3 115.0(7)
C3 C2 S4 124.0(6)
C3 C2 S1 123.0(6)
S4 C2 S1 112.7(4)
C23 C28 C27 118.5(8)
C26 C27 C28 121.4(9)
C8 C1 P1 126.9(5)
C8 C1 S1 116.0(5)
P1 C1 S1 117.0(4)
C26 C25 C24 119.8(7)

loop_
_geom_bond_atom_site_label_1
_geom_bond_atom_site_label_2
_geom_bond_distance
P1 C1 1.781(7)
P1 C16 1.796(6)
P1 C17 1.806(7)
P1 S9 1.936(3)
P2 C23 1.794(7)
P2 C9 1.798(6)
P2 C8 1.808(7)
P2 S10 1.943(2)
S5 C10 1.758(6)
S5 C9 1.765(6)
S8 C10 1.747(6)
S8 C16 1.763(6)
S7 C11 1.762(7)
S7 C15 1.779(8)
S1 C2 1.769(7)
S1 C1 1.782(6)
S4 C2 1.754(8)
S4 C8 1.791(6)
S6 C11 1.740(7)
S6 C12 1.765(8)
S2 C4 1.757(8)
S2 C3 1.767(8)
S3 C3 1.738(8)
S3 C7 1.750(9)
C5 C4 1.482(11)
C17 C18 1.349(10)
C17 C22 1.369(11)
C18 C19 1.367(12)
C22 C21 1.392(14)
C19 C20 1.337(14)
C20 C21 1.360(16)
C11 C10 1.352(8)
C16 C9 1.338(8)
C23 C24 1.373(9)
C23 C28 1.394(11)
C3 C2 1.332(9)
C12 C15 1.304(11)
C12 C13 1.485(11)
C26 C25 1.334(11)
C26 C27 1.362(13)
C8 C1 1.324(9)
C15 C14 1.504(10)
C4 C7 1.351(11)
C24 C25 1.401(9)
C6 C7 1.503(11)
C28 C27 1.396(13)
